data_1512401
loop_
_publ_author_name
'Xing Meng'
'Hai-Ning Wang'
'Xin-Long Wang'
'Guang-Sheng Yang'
'Shuang Wang'
'Kui-Zhan Shao'
'Zhong-Min Su'

_publ_section_title
;
 Construction and property investigation of inorganic-organic hybrid
 materials based on metal-salens and Keggin polyoxometalates
;
_journal_name_full
;
Inorganica Chimica Acta
;
_journal_page_first 135
_journal_page_last 142
_journal_paper_doi 10.1016/j.ica.2012.04.011
_journal_volume 390
_journal_year 2012
_chemical_formula_moiety 'C48 H74 Mn2 N6 O48 Si W12'
_chemical_formula_sum 'C48 H74 Mn2 N6 O48 Si W12'
_chemical_formula_weight 3847.30
_chemical_name_systematic
;
 ?
;
_space_group_IT_number 2
_symmetry_cell_setting triclinic
_symmetry_space_group_name_Hall '-P 1'
_symmetry_space_group_name_H-M 'P -1'
_atom_sites_solution_hydrogens geom
_atom_sites_solution_primary direct
_atom_sites_solution_secondary difmap
_audit_creation_method SHELXL-97
_cell_angle_alpha 68.768(5)
_cell_angle_beta 76.765(5)
_cell_angle_gamma 69.485(5)
_cell_formula_units_Z 1
_cell_length_a 11.893(5)
_cell_length_b 13.102(5)
_cell_length_c 14.788(5)
_cell_measurement_reflns_used 10100
_cell_measurement_temperature 293(2)
_cell_measurement_theta_max 25.00
_cell_measurement_theta_min 1.49
_cell_volume 1997.9(13)
_computing_cell_refinement 'SMART (Bruker, 1997)'
_computing_data_collection 'SMART (Bruker, 1997)'
_computing_data_reduction SAINT
_computing_molecular_graphics 'SHELXTL-PLUS (Sheldrick, 1990)'
_computing_publication_material SHELXL-97
_computing_structure_refinement 'SHELXL-97 (Sheldrick, 1997)'
_computing_structure_solution 'SHELXS-97(Sheldrick, 1997)'
_diffrn_ambient_temperature 293(2)
_diffrn_measured_fraction_theta_full 0.985
_diffrn_measured_fraction_theta_max 0.985
_diffrn_measurement_device_type 'Bruker APEX CCD area-detector'
_diffrn_measurement_method '\w scans'
_diffrn_radiation_monochromator graphite
_diffrn_radiation_source 'fine-focus sealed tube'
_diffrn_radiation_type MoK\a
_diffrn_radiation_wavelength 0.71069
_diffrn_reflns_av_R_equivalents 0.0360
_diffrn_reflns_av_sigmaI/netI 0.0700
_diffrn_reflns_limit_h_max 12
_diffrn_reflns_limit_h_min -14
_diffrn_reflns_limit_k_max 15
_diffrn_reflns_limit_k_min -15
_diffrn_reflns_limit_l_max 17
_diffrn_reflns_limit_l_min -16
_diffrn_reflns_number 10100
_diffrn_reflns_theta_full 25.00
_diffrn_reflns_theta_max 25.00
_diffrn_reflns_theta_min 1.49
_exptl_absorpt_coefficient_mu 17.610
_exptl_absorpt_correction_T_max 0.021
_exptl_absorpt_correction_T_min 0.014
_exptl_absorpt_correction_type multi-scan
_exptl_absorpt_process_details 'SADABS(Sheldrick, 1996)'
_exptl_crystal_colour brown
_exptl_crystal_density_diffrn 3.198
_exptl_crystal_density_method 'not measured'
_exptl_crystal_description block
_exptl_crystal_F_000 1740
_exptl_crystal_size_max 0.26
_exptl_crystal_size_mid 0.23
_exptl_crystal_size_min 0.22
_refine_diff_density_max 2.412
_refine_diff_density_min -3.222
_refine_diff_density_rms 0.332
_refine_ls_extinction_method none
_refine_ls_goodness_of_fit_ref 1.152
_refine_ls_hydrogen_treatment constr
_refine_ls_matrix_type full
_refine_ls_number_parameters 547
_refine_ls_number_reflns 6926
_refine_ls_number_restraints 163
_refine_ls_restrained_S_all 1.150
_refine_ls_R_factor_all 0.0860
_refine_ls_R_factor_gt 0.0654
_refine_ls_shift/su_max 0.001
_refine_ls_shift/su_mean 0.000
_refine_ls_structure_factor_coef Fsqd
_refine_ls_weighting_details 'calc w=1/[\s^2^(Fo^2^)+(0.0115P)^2^+97.0070P] where P=(Fo^2^+2Fc^2^)/3'
_refine_ls_weighting_scheme calc
_refine_ls_wR_factor_gt 0.1302
_refine_ls_wR_factor_ref 0.1392
_reflns_number_gt 5518
_reflns_number_total 6926
_reflns_threshold_expression >2sigma(I)
_cod_data_source_file ICA-2012-390-135-142-3.cif
_cod_data_source_block 3
_cod_depositor_comments
;
The following automatic conversions were performed:

'_symmetry_cell_setting' value 'Triclinic' changed to 'triclinic'
according to the built-in table from CIF Core dictionary named
'cif_core.dic' version 2.4.1 from 2010-06-29.

Automatic conversion script
Id: cif_fix_values 1891 2012-01-12 08:04:46Z andrius 
;
_cod_original_sg_symbol_Hall -P1
_cod_original_sg_symbol_H-M P-1
_cod_database_code 1512401

loop_
_symmetry_equiv_pos_as_xyz
'x, y, z'
'-x, -y, -z'

loop_
_atom_site_label
_atom_site_type_symbol
_atom_site_fract_x
_atom_site_fract_y
_atom_site_fract_z
_atom_site_U_iso_or_equiv
_atom_site_adp_type
_atom_site_occupancy
_atom_site_symmetry_multiplicity
_atom_site_calc_flag
_atom_site_refinement_flags
C1 C 0.441(2) -0.6386(17) 0.3857(16) 0.036(5) Uani 1 1 d .
C2 C 0.408(2) -0.7308(19) 0.456(2) 0.050(6) Uani 1 1 d .
H2 H 0.3578 -0.7212 0.5121 0.060 Uiso 1 1 calc R
C3 C 0.448(3) -0.837(2) 0.441(2) 0.075(10) Uani 1 1 d .
H3 H 0.4251 -0.8973 0.4884 0.090 Uiso 1 1 calc R
C4 C 0.521(3) -0.855(2) 0.360(2) 0.072(9) Uani 1 1 d .
H4 H 0.5495 -0.9285 0.3542 0.086 Uiso 1 1 calc R
C5 C 0.553(3) -0.767(2) 0.288(2) 0.057(7) Uani 1 1 d .
H5 H 0.5985 -0.7784 0.2303 0.069 Uiso 1 1 calc R
C6 C 0.516(2) -0.6599(17) 0.3018(16) 0.037(5) Uani 1 1 d .
C7 C 0.542(2) -0.564(2) 0.2183(19) 0.056(7) Uani 1 1 d .
H7 H 0.5823 -0.5805 0.1613 0.067 Uiso 1 1 calc R
C8 C 0.543(2) -0.371(2) 0.1276(18) 0.050(7) Uani 1 1 d .
H8A H 0.4713 -0.3293 0.0936 0.060 Uiso 1 1 calc R
H8B H 0.6066 -0.4048 0.0837 0.060 Uiso 1 1 calc R
C9 C 0.581(2) -0.290(2) 0.1562(18) 0.051(7) Uani 1 1 d .
H9A H 0.6653 -0.3228 0.1687 0.061 Uiso 1 1 calc R
H9B H 0.5731 -0.2178 0.1040 0.061 Uiso 1 1 calc R
C10 C 0.466(2) -0.172(2) 0.2563(18) 0.047(6) Uani 1 1 d .
H10 H 0.4918 -0.1135 0.2080 0.057 Uiso 1 1 calc R
C11 C 0.384(2) -0.145(2) 0.342(2) 0.053(7) Uani 1 1 d .
C12 C 0.346(2) -0.026(2) 0.336(2) 0.059(7) Uani 1 1 d U
H12 H 0.3723 0.0280 0.2821 0.071 Uiso 1 1 calc R
C13 C 0.271(3) 0.004(2) 0.413(2) 0.076(10) Uani 1 1 d .
H13 H 0.2374 0.0805 0.4090 0.091 Uiso 1 1 calc R
C14 C 0.245(3) -0.079(2) 0.496(2) 0.071(9) Uani 1 1 d .
H14 H 0.2011 -0.0570 0.5504 0.085 Uiso 1 1 calc R
C15 C 0.283(2) -0.1918(19) 0.5020(18) 0.046(6) Uani 1 1 d .
H15 H 0.2598 -0.2451 0.5582 0.055 Uiso 1 1 calc R
C16 C 0.357(2) -0.229(2) 0.423(2) 0.051(7) Uani 1 1 d .
C17 C 0.733(3) -0.470(3) 0.385(3) 0.082(10) Uani 1 1 d U
H17A H 0.7928 -0.5356 0.4191 0.122 Uiso 1 1 calc R
H17B H 0.7115 -0.4110 0.4156 0.122 Uiso 1 1 calc R
H17C H 0.7647 -0.4417 0.3183 0.122 Uiso 1 1 calc R
C18 C -0.289(4) -0.364(3) -0.139(3) 0.116(15) Uani 1 1 d .
H18A H -0.3554 -0.3042 -0.1213 0.174 Uiso 1 1 calc R
H18B H -0.2421 -0.4072 -0.0849 0.174 Uiso 1 1 calc R
H18C H -0.3194 -0.4136 -0.1544 0.174 Uiso 1 1 calc R
C19 C -0.211(3) -0.312(3) -0.226(2) 0.085(11) Uani 1 1 d .
H19A H -0.2590 -0.2678 -0.2797 0.102 Uiso 1 1 calc R
H19B H -0.1835 -0.2590 -0.2102 0.102 Uiso 1 1 calc R
C20 C 0.066(5) -0.429(3) -0.173(3) 0.123(19) Uani 1 1 d .
H20A H 0.1171 -0.4883 -0.1264 0.184 Uiso 1 1 calc R
H20B H 0.0302 -0.3626 -0.1517 0.184 Uiso 1 1 calc R
H20C H 0.1140 -0.4097 -0.2353 0.184 Uiso 1 1 calc R
C21 C -0.020(4) -0.466(5) -0.182(4) 0.19(3) Uani 1 1 d .
H21A H -0.0667 -0.4834 -0.1186 0.231 Uiso 1 1 calc R
H21B H 0.0199 -0.5383 -0.1960 0.231 Uiso 1 1 calc R
C22 C -0.149(5) -0.466(4) -0.292(4) 0.16(3) Uani 1 1 d .
H22A H -0.1506 -0.5357 -0.2388 0.193 Uiso 1 1 calc R
H22B H -0.2314 -0.4253 -0.3065 0.193 Uiso 1 1 calc R
C23 C -0.083(4) -0.497(3) -0.374(3) 0.108(14) Uani 1 1 d .
H23A H -0.1215 -0.5404 -0.3902 0.161 Uiso 1 1 calc R
H23B H -0.0024 -0.5434 -0.3595 0.161 Uiso 1 1 calc R
H23C H -0.0796 -0.4297 -0.4277 0.161 Uiso 1 1 calc R
C24 C -0.002(3) -0.211(2) -0.514(2) 0.061(8) Uani 1 1 d .
N1 N 0.5155(15) -0.4629(15) 0.2164(13) 0.039(5) Uani 1 1 d .
N2 N 0.5035(16) -0.2718(17) 0.2445(14) 0.043(5) Uani 1 1 d .
N3 N -0.108(2) -0.3941(17) -0.2557(16) 0.056(6) Uani 1 1 d .
O1 O 0.2613(13) -0.2968(13) 0.2742(11) 0.040(4) Uani 1 1 d .
O2 O 0.1392(18) 0.2287(16) -0.1455(15) 0.075(7) Uani 1 1 d .
O3 O 0.1156(14) 0.0255(15) -0.2585(18) 0.072(7) Uani 1 1 d .
O4' O 0.129(2) -0.098(2) 0.026(2) 0.029(3) Uani 0.50 1 d PU
O4 O 0.109(2) 0.054(2) -0.0522(19) 0.026(3) Uani 0.50 1 d PU
O5' O 0.007(2) -0.099(2) -0.046(2) 0.030(3) Uani 0.50 1 d PU
O5 O -0.002(2) 0.052(2) -0.115(2) 0.028(3) Uani 0.50 1 d PU
O6 O 0.1917(16) 0.3064(14) -0.0155(12) 0.051(4) Uani 1 1 d .
O7 O 0.0961(15) 0.1446(18) 0.1274(12) 0.073(6) Uani 1 1 d .
O8 O 0.2744(19) 0.0794(14) -0.0087(12) 0.068(6) Uani 1 1 d .
O9 O 0.4668(12) -0.0876(15) -0.0580(12) 0.048(4) Uani 1 1 d .
O10 O 0.3009(15) -0.1847(14) -0.0607(13) 0.053(3) Uani 1 1 d U
O11 O 0.2752(18) 0.0309(17) -0.1639(15) 0.072(5) Uani 1 1 d U
O12 O 0.2944(18) -0.1353(18) 0.0968(15) 0.075(6) Uani 1 1 d U
O13 O 0.2088(16) 0.2117(13) -0.3310(12) 0.053(5) Uani 1 1 d .
O14 O 0.191(2) -0.2865(19) 0.1040(17) 0.085(6) Uani 1 1 d U
O15 O 0.0252(13) -0.2260(14) 0.2389(17) 0.070(6) Uani 1 1 d .
O16 O 0.0342(15) -0.2958(15) 0.0122(13) 0.066(5) Uani 1 1 d U
O17 O 0.1395(18) -0.1868(17) -0.1494(15) 0.073(4) Uani 1 1 d U
O18 O 0.0182(14) -0.0994(16) -0.3140(11) 0.051(5) Uani 1 1 d .
O19 O -0.1223(15) 0.0716(15) -0.2296(17) 0.072(6) Uani 1 1 d .
O20 O 0.2727(14) -0.3938(12) -0.0389(11) 0.044(4) Uani 1 1 d .
O21 O 0.6263(15) -0.5017(14) 0.3894(13) 0.052(4) Uani 1 1 d U
O22 O 0.3897(13) -0.3377(12) 0.4336(11) 0.037(4) Uani 1 1 d .
O23 O 0.4000(13) -0.5380(12) 0.3999(11) 0.041(4) Uani 1 1 d .
O24 O -0.0056(18) -0.2427(15) -0.4118(13) 0.064(5) Uani 1 1 d .
Si1 Si 0.0000 0.0000 0.0000 0.0287(18) Uani 1 2 d S
Mn1 Mn 0.4495(3) -0.4058(3) 0.3319(2) 0.0360(8) Uani 1 1 d .
W1 W 0.14180(7) 0.14341(7) -0.22494(6) 0.0273(2) Uani 1 1 d U
W2 W 0.17515(8) -0.19848(7) 0.18577(6) 0.0323(2) Uani 1 1 d .
W3 W 0.31852(7) -0.05819(8) -0.03959(7) 0.0329(2) Uani 1 1 d U
W4 W 0.18579(8) -0.26609(7) -0.02635(7) 0.0378(3) Uani 1 1 d U
W5 W 0.01145(8) -0.06573(8) -0.21462(6) 0.0328(2) Uani 1 1 d U
W6 W 0.13144(8) 0.20586(7) -0.00980(7) 0.0338(2) Uani 1 1 d .

loop_
_atom_site_aniso_label
_atom_site_aniso_U_11
_atom_site_aniso_U_22
_atom_site_aniso_U_33
_atom_site_aniso_U_23
_atom_site_aniso_U_13
_atom_site_aniso_U_12
C1 0.047(13) 0.025(11) 0.039(13) -0.013(10) -0.005(11) -0.011(10)
C2 0.053(15) 0.030(12) 0.059(17) -0.008(12) -0.001(13) -0.011(11)
C3 0.12(3) 0.045(16) 0.07(2) 0.007(15) -0.02(2) -0.059(18)
C4 0.11(3) 0.038(15) 0.06(2) -0.009(15) -0.002(19) -0.029(17)
C5 0.074(19) 0.044(15) 0.058(18) -0.019(14) -0.002(15) -0.023(14)
C6 0.052(14) 0.021(10) 0.032(13) -0.006(9) -0.001(11) -0.009(10)
C7 0.054(16) 0.050(16) 0.041(15) -0.010(13) 0.014(12) -0.003(13)
C8 0.037(13) 0.050(15) 0.049(16) -0.016(13) -0.002(12) 0.003(11)
C9 0.030(12) 0.047(14) 0.042(15) 0.005(12) 0.010(11) 0.000(11)
C10 0.050(15) 0.047(15) 0.040(15) 0.002(12) -0.013(12) -0.019(12)
C11 0.040(14) 0.043(14) 0.08(2) -0.013(14) -0.010(13) -0.014(12)
C12 0.059(7) 0.059(7) 0.060(7) -0.018(2) -0.0069(13) -0.018(2)
C13 0.10(2) 0.046(16) 0.09(2) -0.008(17) 0.004(19) -0.052(17)
C14 0.060(18) 0.052(17) 0.08(2) -0.013(16) 0.017(16) -0.016(14)
C15 0.054(15) 0.028(12) 0.041(15) 0.007(11) -0.019(12) -0.005(11)
C16 0.048(15) 0.038(14) 0.073(19) -0.004(13) -0.036(14) -0.017(12)
C17 0.055(16) 0.08(2) 0.12(3) -0.05(2) 0.031(18) -0.039(16)
C18 0.15(4) 0.10(3) 0.07(3) -0.01(2) 0.05(3) -0.06(3)
C19 0.057(19) 0.10(3) 0.07(2) -0.02(2) 0.008(17) -0.004(18)
C20 0.27(6) 0.07(2) 0.08(3) 0.026(19) -0.08(3) -0.12(3)
C21 0.08(3) 0.16(5) 0.22(6) 0.09(4) 0.01(3) -0.05(3)
C22 0.26(6) 0.13(4) 0.14(4) -0.10(4) 0.11(4) -0.16(4)
C23 0.16(4) 0.13(3) 0.09(3) -0.03(2) -0.07(3) -0.07(3)
C24 0.07(2) 0.066(18) 0.048(17) -0.015(14) -0.023(15) -0.019(15)
N1 0.026(9) 0.034(10) 0.036(11) 0.008(9) -0.001(8) -0.004(8)
N2 0.029(10) 0.054(13) 0.036(11) -0.004(10) -0.004(8) -0.011(9)
N3 0.080(16) 0.035(11) 0.056(15) -0.009(10) -0.005(12) -0.026(11)
O1 0.037(8) 0.048(9) 0.030(8) 0.011(7) -0.018(7) -0.022(7)
O2 0.086(14) 0.061(12) 0.085(15) -0.046(11) -0.063(12) 0.028(10)
O3 0.027(9) 0.050(11) 0.16(2) -0.062(13) -0.011(11) -0.010(8)
O4' 0.029(4) 0.029(4) 0.029(4) -0.0091(14) -0.0033(11) -0.0087(14)
O4 0.026(3) 0.026(3) 0.026(3) -0.0079(14) -0.0029(11) -0.0078(13)
O5' 0.030(4) 0.030(4) 0.029(4) -0.0093(14) -0.0033(11) -0.0087(14)
O5 0.029(3) 0.029(3) 0.028(3) -0.0088(14) -0.0032(11) -0.0085(14)
O6 0.070(12) 0.043(9) 0.051(11) -0.003(8) -0.007(9) -0.042(9)
O7 0.045(10) 0.097(15) 0.034(10) 0.033(10) -0.007(8) -0.021(10)
O8 0.109(16) 0.045(10) 0.040(10) -0.025(9) -0.036(10) 0.018(10)
O9 0.019(7) 0.078(12) 0.048(10) -0.029(9) -0.004(7) -0.003(8)
O10 0.054(3) 0.053(3) 0.053(3) -0.0162(13) -0.0056(10) -0.0162(13)
O11 0.072(6) 0.072(6) 0.072(6) -0.022(2) -0.0088(12) -0.0206(19)
O12 0.075(6) 0.075(6) 0.075(6) -0.023(2) -0.0085(12) -0.0225(19)
O13 0.065(11) 0.038(9) 0.038(10) 0.001(8) 0.025(8) -0.025(8)
O14 0.086(6) 0.086(6) 0.085(6) -0.027(2) -0.0098(13) -0.026(2)
O15 0.021(8) 0.037(9) 0.16(2) -0.041(12) -0.021(10) -0.006(7)
O16 0.048(7) 0.057(7) 0.042(7) 0.025(7) 0.006(7) -0.005(7)
O17 0.072(5) 0.073(5) 0.073(5) -0.0216(17) -0.0089(12) -0.0212(16)
O18 0.052(10) 0.092(13) 0.033(9) -0.044(9) 0.013(8) -0.035(10)
O19 0.036(10) 0.056(11) 0.15(2) -0.065(13) -0.001(11) -0.015(9)
O20 0.050(10) 0.029(8) 0.038(9) -0.013(7) 0.001(7) 0.005(7)
O21 0.048(10) 0.046(10) 0.060(11) -0.007(9) -0.016(9) -0.016(8)
O22 0.040(9) 0.033(8) 0.036(9) -0.005(7) -0.009(7) -0.011(7)
O23 0.043(9) 0.028(8) 0.040(9) -0.007(7) 0.010(7) -0.007(7)
O24 0.095(15) 0.053(11) 0.045(11) 0.002(9) -0.016(10) -0.036(11)
Si1 0.029(4) 0.026(4) 0.030(5) -0.007(3) -0.002(3) -0.007(3)
Mn1 0.0371(18) 0.0295(17) 0.0305(19) 0.0044(14) -0.0007(15) -0.0131(14)
W1 0.0307(5) 0.0277(4) 0.0184(4) 0.0004(3) 0.0025(3) -0.0138(4)
W2 0.0410(5) 0.0276(5) 0.0247(5) 0.0057(4) -0.0158(4) -0.0126(4)
W3 0.0218(4) 0.0416(5) 0.0345(5) -0.0102(4) 0.0018(4) -0.0132(4)
W4 0.0447(6) 0.0204(4) 0.0361(5) -0.0083(4) 0.0100(4) -0.0051(4)
W5 0.0371(5) 0.0428(5) 0.0216(5) -0.0138(4) -0.0025(4) -0.0121(4)
W6 0.0379(5) 0.0291(5) 0.0393(6) -0.0055(4) -0.0034(4) -0.0214(4)

loop_
_atom_type_symbol
_atom_type_description
_atom_type_scat_dispersion_real
_atom_type_scat_dispersion_imag
_atom_type_scat_source
C C 0.0033 0.0016 'International Tables Vol C Tables 4.2.6.8 and 6.1.1.4'
H H 0.0000 0.0000 'International Tables Vol C Tables 4.2.6.8 and 6.1.1.4'
N N 0.0061 0.0033 'International Tables Vol C Tables 4.2.6.8 and 6.1.1.4'
O O 0.0106 0.0060 'International Tables Vol C Tables 4.2.6.8 and 6.1.1.4'
Si Si 0.0817 0.0704 'International Tables Vol C Tables 4.2.6.8 and 6.1.1.4'
Mn Mn 0.3368 0.7283 'International Tables Vol C Tables 4.2.6.8 and 6.1.1.4'
W W -0.8490 6.8722 'International Tables Vol C Tables 4.2.6.8 and 6.1.1.4'

loop_
_geom_angle_atom_site_label_1
_geom_angle_atom_site_label_2
_geom_angle_atom_site_label_3
_geom_angle
_geom_angle_site_symmetry_1
_geom_angle_site_symmetry_3
O23 C1 C2 119(2) . .
O23 C1 C6 124(2) . .
C2 C1 C6 116.5(19) . .
C3 C2 C1 120(2) . .
C4 C3 C2 122(3) . .
C3 C4 C5 120(3) . .
C4 C5 C6 119(3) . .
C5 C6 C1 122(2) . .
C5 C6 C7 117(2) . .
C1 C6 C7 119.9(19) . .
N1 C7 C6 127(2) . .
N1 C8 C9 110(2) . .
N2 C9 C8 107(2) . .
N2 C10 C11 124(2) . .
C16 C11 C12 123(3) . .
C16 C11 C10 122(2) . .
C12 C11 C10 115(2) . .
C13 C12 C11 117(3) . .
C12 C13 C14 121(3) . .
C15 C14 C13 122(3) . .
C14 C15 C16 121(2) . .
O22 C16 C11 126(3) . .
O22 C16 C15 118(2) . .
C11 C16 C15 116(2) . .
N3 C19 C18 113(3) . .
C20 C21 N3 121(4) . .
C23 C22 N3 119(3) . .
C7 N1 C8 123(2) . .
C7 N1 Mn1 125.4(17) . .
C8 N1 Mn1 111.5(15) . .
C10 N2 C9 121(2) . .
C10 N2 Mn1 124.8(17) . .
C9 N2 Mn1 114.3(16) . .
C19 N3 C22 109(3) . .
C19 N3 C21 116(3) . .
C22 N3 C21 112(4) . .
W2 O1 Mn1 151.8(8) . .
W1 O2 W6 137.5(12) . .
W5 O3 W1 137.7(12) . .
Si1 O4' W2 122.9(14) . .
Si1 O4' W3 121.6(14) . .
W2 O4' W3 96.8(9) . .
Si1 O4' W4 119.2(13) . .
W2 O4' W4 95.5(9) . .
W3 O4' W4 94.1(9) . .
Si1 O4 O5 55.4(12) . .
Si1 O4 W6 121.1(13) . .
O5 O4 W6 131.2(15) . .
Si1 O4 W1 123.3(13) . .
O5 O4 W1 67.9(12) . .
W6 O4 W1 94.8(9) . .
Si1 O4 W3 122.1(13) . .
O5 O4 W3 131.0(15) . .
W6 O4 W3 94.0(9) . .
W1 O4 W3 94.1(9) . .
Si1 O5' W6 122.6(14) . 2
Si1 O5' W5 123.4(14) . .
W6 O5' W5 96.9(10) 2 .
Si1 O5' W4 117.9(13) . .
W6 O5' W4 94.7(9) 2 .
W5 O5' W4 94.4(9) . .
Si1 O5 O4 56.2(12) . .
Si1 O5 W1 124.2(14) . .
O4 O5 W1 68.0(12) . .
Si1 O5 W2 121.3(13) . 2
O4 O5 W2 131.9(15) . 2
W1 O5 W2 94.7(9) . 2
Si1 O5 W5 121.7(14) . .
O4 O5 W5 131.0(15) . .
W1 O5 W5 94.1(9) . .
W2 O5 W5 93.1(9) 2 .
W5 O7 W6 137.5(12) 2 .
W3 O8 W6 135.7(11) . .
W3 O10 W4 138.3(9) . .
W3 O11 W1 140.1(12) . .
W2 O12 W3 137.2(12) . .
W4 O14 W2 139.5(13) . .
W2 O15 W1 136.8(11) . 2
W4 O16 W6 136.1(10) . 2
W4 O17 W5 141.1(12) . .
W2 O19 W5 137.1(11) 2 .
C17 O21 Mn1 133.4(17) . .
C16 O22 Mn1 126.4(17) . .
C1 O23 Mn1 129.0(14) . .
O5 Si1 O5 180(2) . 2
O5 Si1 O4 68.4(13) . .
O5 Si1 O4 111.6(13) 2 .
O5 Si1 O4 111.6(13) . 2
O5 Si1 O4 68.4(13) 2 2
O4 Si1 O4 180.0(17) . 2
O5 Si1 O5' 69.7(13) . .
O5 Si1 O5' 110.3(13) 2 .
O4 Si1 O5' 109.9(13) . .
O4 Si1 O5' 70.1(13) 2 .
O5 Si1 O5' 110.3(13) . 2
O5 Si1 O5' 69.7(13) 2 2
O4 Si1 O5' 70.1(13) . 2
O4 Si1 O5' 109.9(13) 2 2
O5' Si1 O5' 180(2) . 2
O5 Si1 O4' 110.1(13) . .
O5 Si1 O4' 69.9(13) 2 .
O4 Si1 O4' 70.5(13) . .
O4 Si1 O4' 109.5(13) 2 .
O5' Si1 O4' 74.8(13) . .
O5' Si1 O4' 105.2(13) 2 .
O5 Si1 O4' 69.9(13) . 2
O5 Si1 O4' 110.1(13) 2 2
O4 Si1 O4' 109.5(13) . 2
O4 Si1 O4' 70.5(13) 2 2
O5' Si1 O4' 105.2(13) . 2
O5' Si1 O4' 74.8(13) 2 2
O4' Si1 O4' 180.0(14) . 2
O23 Mn1 O22 95.6(6) . .
O23 Mn1 N2 172.5(8) . .
O22 Mn1 N2 91.5(7) . .
O23 Mn1 N1 90.0(7) . .
O22 Mn1 N1 174.3(7) . .
N2 Mn1 N1 82.8(8) . .
O23 Mn1 O21 87.9(7) . .
O22 Mn1 O21 92.6(6) . .
N2 Mn1 O21 94.1(7) . .
N1 Mn1 O21 88.5(7) . .
O23 Mn1 O1 93.8(6) . .
O22 Mn1 O1 84.9(6) . .
N2 Mn1 O1 84.6(6) . .
N1 Mn1 O1 93.9(6) . .
O21 Mn1 O1 177.1(6) . .
O13 W1 O2 100.9(10) . .
O13 W1 O11 102.1(9) . .
O2 W1 O11 87.4(8) . .
O13 W1 O15 101.1(9) . 2
O2 W1 O15 88.7(8) . 2
O11 W1 O15 156.8(9) . 2
O13 W1 O3 101.5(9) . .
O2 W1 O3 157.6(10) . .
O11 W1 O3 87.6(8) . .
O15 W1 O3 87.4(7) 2 .
O13 W1 O5 158.4(9) . .
O2 W1 O5 94.6(10) . .
O11 W1 O5 93.6(9) . .
O15 W1 O5 64.0(9) 2 .
O3 W1 O5 64.0(9) . .
O13 W1 O4 157.5(9) . .
O2 W1 O4 63.8(9) . .
O11 W1 O4 62.8(9) . .
O15 W1 O4 95.2(9) 2 .
O3 W1 O4 94.6(9) . .
O5 W1 O4 44.1(9) . .
O1 W2 O19 101.1(9) . 2
O1 W2 O15 99.8(8) . .
O19 W2 O15 88.6(7) 2 .
O1 W2 O14 100.9(9) . .
O19 W2 O14 157.9(10) 2 .
O15 W2 O14 87.1(9) . .
O1 W2 O12 99.9(8) . .
O19 W2 O12 88.7(9) 2 .
O15 W2 O12 160.2(9) . .
O14 W2 O12 88.0(9) . .
O1 W2 O4' 155.8(8) . .
O19 W2 O4' 96.2(10) 2 .
O15 W2 O4' 97.2(9) . .
O14 W2 O4' 63.0(9) . .
O12 W2 O4' 63.6(9) . .
O1 W2 O5 158.2(8) . 2
O19 W2 O5 65.4(9) 2 2
O15 W2 O5 64.2(9) . 2
O14 W2 O5 93.3(9) . 2
O12 W2 O5 97.0(9) . 2
O4' W2 O5 45.9(9) . 2
O9 W3 O11 102.0(8) . .
O9 W3 O10 100.2(8) . .
O11 W3 O10 89.0(8) . .
O9 W3 O8 100.8(9) . .
O11 W3 O8 87.5(8) . .
O10 W3 O8 159.0(8) . .
O9 W3 O12 101.0(9) . .
O11 W3 O12 157.0(9) . .
O10 W3 O12 87.2(8) . .
O8 W3 O12 87.9(8) . .
O9 W3 O4' 156.0(9) . .
O11 W3 O4' 95.9(9) . .
O10 W3 O4' 64.0(8) . .
O8 W3 O4' 95.7(9) . .
O12 W3 O4' 62.2(9) . .
O9 W3 O4 158.2(9) . .
O11 W3 O4 62.6(9) . .
O10 W3 O4 95.0(8) . .
O8 W3 O4 65.0(9) . .
O12 W3 O4 95.1(9) . .
O4' W3 O4 45.8(9) . .
O20 W4 O17 102.1(8) . .
O20 W4 O14 102.5(9) . .
O17 W4 O14 155.5(9) . .
O20 W4 O10 101.5(8) . .
O17 W4 O10 87.2(8) . .
O14 W4 O10 88.3(9) . .
O20 W4 O16 99.2(8) . .
O17 W4 O16 88.0(8) . .
O14 W4 O16 87.8(9) . .
O10 W4 O16 159.3(8) . .
O20 W4 O4' 156.8(8) . .
O17 W4 O4' 95.1(9) . .
O14 W4 O4' 61.5(9) . .
O10 W4 O4' 63.5(8) . .
O16 W4 O4' 96.9(9) . .
O20 W4 O5' 155.0(8) . .
O17 W4 O5' 61.6(9) . .
O14 W4 O5' 95.1(9) . .
O10 W4 O5' 96.6(8) . .
O16 W4 O5' 63.6(8) . .
O4' W4 O5' 48.2(9) . .
O18 W5 O3 101.0(9) . .
O18 W5 O7 100.6(9) . 2
O3 W5 O7 158.4(10) . 2
O18 W5 O17 102.4(9) . .
O3 W5 O17 87.6(8) . .
O7 W5 O17 87.4(8) 2 .
O18 W5 O19 102.5(9) . .
O3 W5 O19 88.5(7) . .
O7 W5 O19 87.2(8) 2 .
O17 W5 O19 155.1(9) . .
O18 W5 O5' 156.3(9) . .
O3 W5 O5' 96.7(10) . .
O7 W5 O5' 62.5(9) 2 .
O17 W5 O5' 62.5(9) . .
O19 W5 O5' 93.5(9) . .
O18 W5 O5 158.6(9) . .
O3 W5 O5 63.8(9) . .
O7 W5 O5 95.5(9) 2 .
O17 W5 O5 92.3(9) . .
O19 W5 O5 64.0(8) . .
O5' W5 O5 45.2(9) . .
O6 W6 O7 100.7(9) . .
O6 W6 O2 99.9(9) . .
O7 W6 O2 159.3(10) . .
O6 W6 O16 98.9(9) . 2
O7 W6 O16 87.5(7) . 2
O2 W6 O16 88.1(8) . 2
O6 W6 O8 100.2(9) . .
O7 W6 O8 90.3(8) . .
O2 W6 O8 87.2(7) . .
O16 W6 O8 160.9(9) 2 .
O6 W6 O5' 156.5(9) . 2
O7 W6 O5' 62.8(9) . 2
O2 W6 O5' 97.1(9) . 2
O16 W6 O5' 65.5(8) 2 2
O8 W6 O5' 96.7(9) . 2
O6 W6 O4 157.3(9) . .
O7 W6 O4 96.8(9) . .
O2 W6 O4 63.6(9) . .
O16 W6 O4 96.2(9) 2 .
O8 W6 O4 65.2(8) . .
O5' W6 O4 46.2(9) 2 .

loop_
_geom_bond_atom_site_label_1
_geom_bond_atom_site_label_2
_geom_bond_distance
_geom_bond_site_symmetry_2
C1 O23 1.31(2) .
C1 C2 1.39(3) .
C1 C6 1.41(3) .
C2 C3 1.38(4) .
C3 C4 1.35(4) .
C4 C5 1.36(4) .
C5 C6 1.40(3) .
C6 C7 1.48(3) .
C7 N1 1.24(3) .
C8 N1 1.49(3) .
C8 C9 1.51(4) .
C9 N2 1.46(3) .
C10 N2 1.29(3) .
C10 C11 1.48(4) .
C11 C16 1.37(4) .
C11 C12 1.43(4) .
C12 C13 1.36(4) .
C13 C14 1.37(4) .
C14 C15 1.37(3) .
C15 C16 1.41(4) .
C16 O22 1.30(3) .
C17 O21 1.45(3) .
C18 C19 1.50(4) .
C19 N3 1.42(3) .
C20 C21 1.32(6) .
C21 N3 1.50(5) .
C22 C23 1.39(5) .
C22 N3 1.49(4) .
C24 O24 1.40(3) .
N1 Mn1 2.00(2) .
N2 Mn1 1.98(2) .
O1 W2 1.699(13) .
O1 Mn1 2.352(14) .
O2 W1 1.881(16) .
O2 W6 1.904(19) .
O3 W5 1.869(17) .
O3 W1 1.922(16) .
O4' Si1 1.64(3) .
O4' W2 2.34(3) .
O4' W3 2.40(3) .
O4' W4 2.42(3) .
O4 Si1 1.61(3) .
O4 O5 1.80(4) .
O4 W6 2.40(3) .
O4 W1 2.40(3) .
O4 W3 2.42(2) .
O5' Si1 1.63(3) .
O5' W6 2.35(3) 2
O5' W5 2.37(3) .
O5' W4 2.44(3) .
O5 Si1 1.59(3) .
O5 W1 2.40(3) .
O5 W2 2.41(3) 2
O5 W5 2.43(3) .
O6 W6 1.676(14) .
O7 W5 1.890(17) 2
O7 W6 1.898(16) .
O8 W3 1.886(16) .
O8 W6 1.912(17) .
O9 W3 1.647(14) .
O10 W3 1.881(17) .
O10 W4 1.892(17) .
O11 W3 1.86(2) .
O11 W1 1.89(2) .
O12 W2 1.90(2) .
O12 W3 1.91(2) .
O13 W1 1.675(14) .
O14 W4 1.86(2) .
O14 W2 1.89(2) .
O15 W2 1.879(16) .
O15 W1 1.918(15) 2
O16 W4 1.893(18) .
O16 W6 1.910(16) 2
O17 W4 1.84(2) .
O17 W5 1.91(2) .
O18 W5 1.659(14) .
O19 W2 1.855(16) 2
O19 W5 1.920(17) .
O20 W4 1.681(13) .
O21 Mn1 2.217(16) .
O22 Mn1 1.897(15) .
O23 Mn1 1.881(15) .
Si1 O5 1.59(3) 2
Si1 O4 1.61(3) 2
Si1 O5' 1.63(3) 2
Si1 O4' 1.64(3) 2
W1 O15 1.918(15) 2
W2 O19 1.855(16) 2
W2 O5 2.41(3) 2
W5 O7 1.890(17) 2
W6 O16 1.910(16) 2
W6 O5' 2.35(3) 2

loop_
_geom_torsion_atom_site_label_1
_geom_torsion_atom_site_label_2
_geom_torsion_atom_site_label_3
_geom_torsion_atom_site_label_4
_geom_torsion
_geom_torsion_site_symmetry_1
_geom_torsion_site_symmetry_4
O23 C1 C2 C3 179(2) . .
C6 C1 C2 C3 1(4) . .
C1 C2 C3 C4 0(5) . .
C2 C3 C4 C5 -3(5) . .
C3 C4 C5 C6 4(5) . .
C4 C5 C6 C1 -4(4) . .
C4 C5 C6 C7 -174(3) . .
O23 C1 C6 C5 -177(2) . .
C2 C1 C6 C5 1(4) . .
O23 C1 C6 C7 -7(4) . .
C2 C1 C6 C7 172(2) . .
C5 C6 C7 N1 180(3) . .
C1 C6 C7 N1 9(4) . .
N1 C8 C9 N2 -41(2) . .
N2 C10 C11 C16 11(4) . .
N2 C10 C11 C12 -176(2) . .
C16 C11 C12 C13 -6(4) . .
C10 C11 C12 C13 -180(3) . .
C11 C12 C13 C14 8(5) . .
C12 C13 C14 C15 -7(5) . .
C13 C14 C15 C16 4(5) . .
C12 C11 C16 O22 -179(2) . .
C10 C11 C16 O22 -6(4) . .
C12 C11 C16 C15 4(4) . .
C10 C11 C16 C15 176(2) . .
C14 C15 C16 O22 180(2) . .
C14 C15 C16 C11 -2(4) . .
C6 C7 N1 C8 -178(2) . .
C6 C7 N1 Mn1 9(4) . .
C9 C8 N1 C7 -142(2) . .
C9 C8 N1 Mn1 32(2) . .
C11 C10 N2 C9 178(2) . .
C11 C10 N2 Mn1 5(3) . .
C8 C9 N2 C10 -141(2) . .
C8 C9 N2 Mn1 32(2) . .
C18 C19 N3 C22 66(4) . .
C18 C19 N3 C21 -62(4) . .
C23 C22 N3 C19 141(5) . .
C23 C22 N3 C21 -89(5) . .
C20 C21 N3 C19 -85(6) . .
C20 C21 N3 C22 149(6) . .
W6 O4 O5 Si1 -103.2(19) . .
W1 O4 O5 Si1 -179.6(12) . .
W3 O4 O5 Si1 104.8(19) . .
Si1 O4 O5 W1 179.6(12) . .
W6 O4 O5 W1 76.4(17) . .
W3 O4 O5 W1 -75.6(17) . .
Si1 O4 O5 W2 104(2) . 2
W6 O4 O5 W2 1(3) . 2
W1 O4 O5 W2 -75.8(18) . 2
W3 O4 O5 W2 -151.4(14) . 2
Si1 O4 O5 W5 -105(2) . .
W6 O4 O5 W5 152.0(14) . .
W1 O4 O5 W5 75.6(18) . .
W3 O4 O5 W5 0(3) . .
C11 C16 O22 Mn1 -16(3) . .
C15 C16 O22 Mn1 161.9(16) . .
C2 C1 O23 Mn1 168.0(17) . .
C6 C1 O23 Mn1 -14(3) . .
O4 O5 Si1 O5 54(11) . 2
W1 O5 Si1 O5 54(11) . 2
W2 O5 Si1 O5 -68(11) 2 2
W5 O5 Si1 O5 175(11) . 2
W1 O5 Si1 O4 -0.4(13) . .
W2 O5 Si1 O4 -122.3(18) 2 .
W5 O5 Si1 O4 121.0(18) . .
O4 O5 Si1 O4 180.0 . 2
W1 O5 Si1 O4 179.6(13) . 2
W2 O5 Si1 O4 57.7(18) 2 2
W5 O5 Si1 O4 -59.0(18) . 2
O4 O5 Si1 O5' -122.4(15) . .
W1 O5 Si1 O5' -122.9(18) . .
W2 O5 Si1 O5' 115.3(18) 2 .
W5 O5 Si1 O5' -1.4(13) . .
O4 O5 Si1 O5' 57.6(15) . 2
W1 O5 Si1 O5' 57.1(18) . 2
W2 O5 Si1 O5' -64.7(18) 2 2
W5 O5 Si1 O5' 178.6(13) . 2
O4 O5 Si1 O4' -58.1(15) . .
W1 O5 Si1 O4' -58.5(18) . .
W2 O5 Si1 O4' 179.6(14) 2 .
W5 O5 Si1 O4' 62.9(18) . .
O4 O5 Si1 O4' 121.9(15) . 2
W1 O5 Si1 O4' 121.5(18) . 2
W2 O5 Si1 O4' -0.4(14) 2 2
W5 O5 Si1 O4' -117.1(18) . 2
W6 O4 Si1 O5 121.3(18) . .
W1 O4 Si1 O5 0.4(13) . .
W3 O4 Si1 O5 -120.5(18) . .
O5 O4 Si1 O5 180.0 . 2
W6 O4 Si1 O5 -58.7(18) . 2
W1 O4 Si1 O5 -179.6(13) . 2
W3 O4 Si1 O5 59.5(18) . 2
O5 O4 Si1 O4 -144(13) . 2
W6 O4 Si1 O4 -22(13) . 2
W1 O4 Si1 O4 -143(13) . 2
W3 O4 Si1 O4 96(13) . 2
O5 O4 Si1 O5' 57.3(15) . .
W6 O4 Si1 O5' 178.6(13) . .
W1 O4 Si1 O5' 57.8(18) . .
W3 O4 Si1 O5' -63.1(18) . .
O5 O4 Si1 O5' -122.7(15) . 2
W6 O4 Si1 O5' -1.4(13) . 2
W1 O4 Si1 O5' -122.2(18) . 2
W3 O4 Si1 O5' 116.9(18) . 2
O5 O4 Si1 O4' 122.2(15) . .
W6 O4 Si1 O4' -116.6(18) . .
W1 O4 Si1 O4' 122.6(18) . .
W3 O4 Si1 O4' 1.7(14) . .
O5 O4 Si1 O4' -57.8(15) . 2
W6 O4 Si1 O4' 63.4(18) . 2
W1 O4 Si1 O4' -57.4(18) . 2
W3 O4 Si1 O4' -178.3(14) . 2
W6 O5' Si1 O5 -124.9(19) 2 .
W5 O5' Si1 O5 1.5(14) . .
W4 O5' Si1 O5 118.4(17) . .
W6 O5' Si1 O5 55.1(19) 2 2
W5 O5' Si1 O5 -178.5(14) . 2
W4 O5' Si1 O5 -61.6(17) . 2
W6 O5' Si1 O4 178.6(14) 2 .
W5 O5' Si1 O4 -55.1(18) . .
W4 O5' Si1 O4 61.9(17) . .
W6 O5' Si1 O4 -1.4(14) 2 2
W5 O5' Si1 O4 124.9(18) . 2
W4 O5' Si1 O4 -118.1(17) . 2
W6 O5' Si1 O5' 78(41) 2 2
W5 O5' Si1 O5' -156(41) . 2
W4 O5' Si1 O5' -39(41) . 2
W6 O5' Si1 O4' 116.4(18) 2 .
W5 O5' Si1 O4' -117.2(18) . .
W4 O5' Si1 O4' -0.2(14) . .
W6 O5' Si1 O4' -63.6(18) 2 2
W5 O5' Si1 O4' 62.8(18) . 2
W4 O5' Si1 O4' 179.8(14) . 2
W2 O4' Si1 O5 179.6(14) . .
W3 O4' Si1 O5 55.2(18) . .
W4 O4' Si1 O5 -60.9(18) . .
W2 O4' Si1 O5 -0.4(14) . 2
W3 O4' Si1 O5 -124.8(18) . 2
W4 O4' Si1 O5 119.1(18) . 2
W2 O4' Si1 O4 122.7(18) . .
W3 O4' Si1 O4 -1.7(14) . .
W4 O4' Si1 O4 -117.8(18) . .
W2 O4' Si1 O4 -57.3(18) . 2
W3 O4' Si1 O4 178.3(14) . 2
W4 O4' Si1 O4 62.2(18) . 2
W2 O4' Si1 O5' -119.2(18) . .
W3 O4' Si1 O5' 116.4(18) . .
W4 O4' Si1 O5' 0.3(14) . .
W2 O4' Si1 O5' 60.8(18) . 2
W3 O4' Si1 O5' -63.6(18) . 2
W4 O4' Si1 O5' -179.7(14) . 2
W2 O4' Si1 O4' 62(43) . 2
W3 O4' Si1 O4' -62(43) . 2
W4 O4' Si1 O4' -178(100) . 2
C1 O23 Mn1 O22 -158.1(18) . .
C1 O23 Mn1 N2 39(6) . .
C1 O23 Mn1 N1 22.8(19) . .
C1 O23 Mn1 O21 -65.7(19) . .
C1 O23 Mn1 O1 116.7(19) . .
C16 O22 Mn1 O23 -154.1(18) . .
C16 O22 Mn1 N2 23.6(18) . .
C16 O22 Mn1 N1 17(8) . .
C16 O22 Mn1 O21 117.8(18) . .
C16 O22 Mn1 O1 -60.8(17) . .
C10 N2 Mn1 O23 144(5) . .
C9 N2 Mn1 O23 -29(6) . .
C10 N2 Mn1 O22 -18(2) . .
C9 N2 Mn1 O22 168.6(15) . .
C10 N2 Mn1 N1 161(2) . .
C9 N2 Mn1 N1 -12.1(15) . .
C10 N2 Mn1 O21 -111.2(19) . .
C9 N2 Mn1 O21 75.8(16) . .
C10 N2 Mn1 O1 66.3(19) . .
C9 N2 Mn1 O1 -106.7(16) . .
C7 N1 Mn1 O23 -20(2) . .
C8 N1 Mn1 O23 166.2(15) . .
C7 N1 Mn1 O22 169(6) . .
C8 N1 Mn1 O22 -5(8) . .
C7 N1 Mn1 N2 162(2) . .
C8 N1 Mn1 N2 -11.6(15) . .
C7 N1 Mn1 O21 68(2) . .
C8 N1 Mn1 O21 -105.9(15) . .
C7 N1 Mn1 O1 -114(2) . .
C8 N1 Mn1 O1 72.4(15) . .
C17 O21 Mn1 O23 -174(2) . .
C17 O21 Mn1 O22 -78(2) . .
C17 O21 Mn1 N2 14(2) . .
C17 O21 Mn1 N1 96(2) . .
C17 O21 Mn1 O1 -48(13) . .
W2 O1 Mn1 O23 -140.9(19) . .
W2 O1 Mn1 O22 123.7(19) . .
W2 O1 Mn1 N2 31.7(19) . .
W2 O1 Mn1 N1 -51(2) . .
W2 O1 Mn1 O21 94(12) . .
W6 O2 W1 O13 -156.3(15) . .
W6 O2 W1 O11 -54.5(16) . .
W6 O2 W1 O15 102.7(16) . 2
W6 O2 W1 O3 23(3) . .
W6 O2 W1 O5 38.9(17) . .
W6 O2 W1 O4 6.3(14) . .
W3 O11 W1 O13 154.9(17) . .
W3 O11 W1 O2 54.4(18) . .
W3 O11 W1 O15 -26(3) . 2
W3 O11 W1 O3 -103.8(18) . .
W3 O11 W1 O5 -40.1(18) . .
W3 O11 W1 O4 -7.4(15) . .
W5 O3 W1 O13 -155.8(16) . .
W5 O3 W1 O2 25(3) . .
W5 O3 W1 O11 102.4(17) . .
W5 O3 W1 O15 -55.0(17) . 2
W5 O3 W1 O5 7.2(15) . .
W5 O3 W1 O4 40.0(17) . .
Si1 O5 W1 O13 -179.4(15) . .
O4 O5 W1 O13 -179.8(19) . .
W2 O5 W1 O13 -46(3) 2 .
W5 O5 W1 O13 47(2) . .
Si1 O5 W1 O2 -43.7(16) . .
O4 O5 W1 O2 -44.0(12) . .
W2 O5 W1 O2 89.6(8) 2 .
W5 O5 W1 O2 -177.0(8) . .
Si1 O5 W1 O11 44.0(17) . .
O4 O5 W1 O11 43.7(12) . .
W2 O5 W1 O11 177.3(9) 2 .
W5 O5 W1 O11 -89.3(9) . .
Si1 O5 W1 O15 -130.0(18) . 2
O4 O5 W1 O15 -130.4(14) . 2
W2 O5 W1 O15 3.3(8) 2 2
W5 O5 W1 O15 96.7(10) . 2
Si1 O5 W1 O3 129.6(18) . .
O4 O5 W1 O3 129.2(14) . .
W2 O5 W1 O3 -97.2(10) 2 .
W5 O5 W1 O3 -3.7(7) . .
Si1 O5 W1 O4 0.4(12) . .
W2 O5 W1 O4 133.6(15) 2 .
W5 O5 W1 O4 -132.9(14) . .
Si1 O4 W1 O13 179.4(14) . .
O5 O4 W1 O13 179.8(18) . .
W6 O4 W1 O13 47(2) . .
W3 O4 W1 O13 -47(2) . .
Si1 O4 W1 O2 129.1(17) . .
O5 O4 W1 O2 129.4(14) . .
W6 O4 W1 O2 -3.4(7) . .
W3 O4 W1 O2 -97.7(10) . .
Si1 O4 W1 O11 -129.6(18) . .
O5 O4 W1 O11 -129.2(14) . .
W6 O4 W1 O11 98.0(10) . .
W3 O4 W1 O11 3.6(8) . .
Si1 O4 W1 O15 43.1(15) . 2
O5 O4 W1 O15 43.4(12) . 2
W6 O4 W1 O15 -89.4(8) . 2
W3 O4 W1 O15 176.3(7) . 2
Si1 O4 W1 O3 -44.7(15) . .
O5 O4 W1 O3 -44.3(12) . .
W6 O4 W1 O3 -177.2(7) . .
W3 O4 W1 O3 88.5(8) . .
Si1 O4 W1 O5 -0.4(12) . .
W6 O4 W1 O5 -132.8(14) . .
W3 O4 W1 O5 132.8(14) . .
Mn1 O1 W2 O19 -103.7(19) . 2
Mn1 O1 W2 O15 165.8(18) . .
Mn1 O1 W2 O14 77(2) . .
Mn1 O1 W2 O12 -13(2) . .
Mn1 O1 W2 O4' 31(3) . .
Mn1 O1 W2 O5 -153.2(19) . 2
W1 O15 W2 O1 158.2(16) 2 .
W1 O15 W2 O19 57.2(17) 2 2
W1 O15 W2 O14 -101.2(17) 2 .
W1 O15 W2 O12 -25(3) 2 .
W1 O15 W2 O4' -38.9(18) 2 .
W1 O15 W2 O5 -6.1(15) 2 2
W4 O14 W2 O1 -152.8(18) . .
W4 O14 W2 O19 29(4) . 2
W4 O14 W2 O15 107.7(19) . .
W4 O14 W2 O12 -53.1(19) . .
W4 O14 W2 O4' 8.1(17) . .
W4 O14 W2 O5 44(2) . 2
W3 O12 W2 O1 155.3(16) . .
W3 O12 W2 O19 -103.6(17) . 2
W3 O12 W2 O15 -21(4) . .
W3 O12 W2 O14 54.6(17) . .
W3 O12 W2 O4' -6.0(14) . .
W3 O12 W2 O5 -38.6(17) . 2
Si1 O4' W2 O1 178.0(12) . .
W3 O4' W2 O1 -47(2) . .
W4 O4' W2 O1 48(2) . .
Si1 O4' W2 O19 -46.2(17) . 2
W3 O4' W2 O19 88.7(9) . 2
W4 O4' W2 O19 -176.4(8) . 2
Si1 O4' W2 O15 43.2(17) . .
W3 O4' W2 O15 178.2(8) . .
W4 O4' W2 O15 -87.0(9) . .
Si1 O4' W2 O14 126.2(19) . .
W3 O4' W2 O14 -98.9(11) . .
W4 O4' W2 O14 -4.1(8) . .
Si1 O4' W2 O12 -131.7(19) . .
W3 O4' W2 O12 3.3(8) . .
W4 O4' W2 O12 98.1(10) . .
Si1 O4' W2 O5 0.4(12) . 2
W3 O4' W2 O5 135.3(15) . 2
W4 O4' W2 O5 -129.8(15) . 2
W1 O11 W3 O9 -156.3(17) . .
W1 O11 W3 O10 103.5(18) . .
W1 O11 W3 O8 -55.8(18) . .
W1 O11 W3 O12 23(3) . .
W1 O11 W3 O4' 39.8(18) . .
W1 O11 W3 O4 7.3(15) . .
W4 O10 W3 O9 157.1(14) . .
W4 O10 W3 O11 -100.9(15) . .
W4 O10 W3 O8 -20(3) . .
W4 O10 W3 O12 56.4(15) . .
W4 O10 W3 O4' -3.8(13) . .
W4 O10 W3 O4 -38.5(15) . .
W6 O8 W3 O9 159.0(14) . .
W6 O8 W3 O11 57.3(15) . .
W6 O8 W3 O10 -23(3) . .
W6 O8 W3 O12 -100.1(15) . .
W6 O8 W3 O4' -38.4(16) . .
W6 O8 W3 O4 -3.5(13) . .
W2 O12 W3 O9 -155.8(16) . .
W2 O12 W3 O11 25(3) . .
W2 O12 W3 O10 -55.9(16) . .
W2 O12 W3 O8 103.6(17) . .
W2 O12 W3 O4' 6.0(14) . .
W2 O12 W3 O4 38.9(17) . .
Si1 O4' W3 O9 -178.5(13) . .
W2 O4' W3 O9 46(2) . .
W4 O4' W3 O9 -50(2) . .
Si1 O4' W3 O11 -40.2(17) . .
W2 O4' W3 O11 -175.9(9) . .
W4 O4' W3 O11 88.0(9) . .
Si1 O4' W3 O10 -126.2(18) . .
W2 O4' W3 O10 98.1(10) . .
W4 O4' W3 O10 2.0(7) . .
Si1 O4' W3 O8 47.9(16) . .
W2 O4' W3 O8 -87.9(9) . .
W4 O4' W3 O8 176.1(8) . .
Si1 O4' W3 O12 132.4(18) . .
W2 O4' W3 O12 -3.3(8) . .
W4 O4' W3 O12 -99.4(10) . .
Si1 O4' W3 O4 1.5(12) . .
W2 O4' W3 O4 -134.2(15) . .
W4 O4' W3 O4 129.7(15) . .
Si1 O4 W3 O9 178.4(15) . .
O5 O4 W3 O9 109(3) . .
W6 O4 W3 O9 -51(3) . .
W1 O4 W3 O9 44(3) . .
Si1 O4 W3 O11 130.3(18) . .
O5 O4 W3 O11 60(2) . .
W6 O4 W3 O11 -98.8(10) . .
W1 O4 W3 O11 -3.7(8) . .
Si1 O4 W3 O10 44.0(16) . .
O5 O4 W3 O10 -26(2) . .
W6 O4 W3 O10 174.9(8) . .
W1 O4 W3 O10 -90.0(8) . .
Si1 O4 W3 O8 -128.9(18) . .
O5 O4 W3 O8 161(2) . .
W6 O4 W3 O8 2.0(7) . .
W1 O4 W3 O8 97.1(10) . .
Si1 O4 W3 O12 -43.7(16) . .
O5 O4 W3 O12 -114(2) . .
W6 O4 W3 O12 87.2(9) . .
W1 O4 W3 O12 -177.7(8) . .
Si1 O4 W3 O4' -1.5(12) . .
O5 O4 W3 O4' -71(2) . .
W6 O4 W3 O4' 129.3(15) . .
W1 O4 W3 O4' -135.5(15) . .
W5 O17 W4 O20 152.5(17) . .
W5 O17 W4 O14 -27(4) . .
W5 O17 W4 O10 -106.4(18) . .
W5 O17 W4 O16 53.5(19) . .
W5 O17 W4 O4' -43.3(19) . .
W5 O17 W4 O5' -7.3(16) . .
W2 O14 W4 O20 154.0(18) . .
W2 O14 W4 O17 -27(4) . .
W2 O14 W4 O10 52.6(19) . .
W2 O14 W4 O16 -107.1(19) . .
W2 O14 W4 O4' -7.9(16) . .
W2 O14 W4 O5' -44(2) . .
W3 O10 W4 O20 -157.4(14) . .
W3 O10 W4 O17 100.9(15) . .
W3 O10 W4 O14 -55.0(15) . .
W3 O10 W4 O16 24(3) . .
W3 O10 W4 O4' 3.8(13) . .
W3 O10 W4 O5' 39.9(16) . .
W6 O16 W4 O20 -157.4(15) 2 .
W6 O16 W4 O17 -55.5(16) 2 .
W6 O16 W4 O14 100.3(16) 2 .
W6 O16 W4 O10 21(3) 2 .
W6 O16 W4 O4' 39.3(17) 2 .
W6 O16 W4 O5' 3.5(14) 2 .
Si1 O4' W4 O20 -178.8(14) . .
W2 O4' W4 O20 -46(2) . .
W3 O4' W4 O20 51(2) . .
Si1 O4' W4 O17 43.7(16) . .
W2 O4' W4 O17 176.4(9) . .
W3 O4' W4 O17 -86.3(9) . .
Si1 O4' W4 O14 -128.6(19) . .
W2 O4' W4 O14 4.2(9) . .
W3 O4' W4 O14 101.4(11) . .
Si1 O4' W4 O10 128.0(18) . .
W2 O4' W4 O10 -99.2(10) . .
W3 O4' W4 O10 -2.0(7) . .
Si1 O4' W4 O16 -45.0(16) . .
W2 O4' W4 O16 87.8(9) . .
W3 O4' W4 O16 -174.9(8) . .
Si1 O4' W4 O5' -0.2(12) . .
W2 O4' W4 O5' 132.5(15) . .
W3 O4' W4 O5' -130.2(14) . .
Si1 O5' W4 O20 178.9(13) . .
W6 O5' W4 O20 48(2) 2 .
W5 O5' W4 O20 -49(2) . .
Si1 O5' W4 O17 -128.0(18) . .
W6 O5' W4 O17 101.1(11) 2 .
W5 O5' W4 O17 3.7(8) . .
Si1 O5' W4 O14 44.0(16) . .
W6 O5' W4 O14 -86.9(10) 2 .
W5 O5' W4 O14 175.7(9) . .
Si1 O5' W4 O10 -44.8(16) . .
W6 O5' W4 O10 -175.7(8) 2 .
W5 O5' W4 O10 86.9(9) . .
Si1 O5' W4 O16 128.9(18) . .
W6 O5' W4 O16 -2.0(8) 2 .
W5 O5' W4 O16 -99.3(10) . .
Si1 O5' W4 O4' 0.2(12) . .
W6 O5' W4 O4' -130.7(15) 2 .
W5 O5' W4 O4' 132.0(15) . .
W1 O3 W5 O18 156.9(16) . .
W1 O3 W5 O7 -24(3) . 2
W1 O3 W5 O17 -100.9(17) . .
W1 O3 W5 O19 54.5(17) . .
W1 O3 W5 O5' -38.9(17) . .
W1 O3 W5 O5 -7.1(15) . .
W4 O17 W5 O18 -152.9(17) . .
W4 O17 W5 O3 106.4(19) . .
W4 O17 W5 O7 -52.6(19) . 2
W4 O17 W5 O19 25(3) . .
W4 O17 W5 O5' 7.5(16) . .
W4 O17 W5 O5 42.8(19) . .
W2 O19 W5 O18 -156.1(17) 2 .
W2 O19 W5 O3 -55.1(18) 2 .
W2 O19 W5 O7 103.7(18) 2 2
W2 O19 W5 O17 26(3) 2 .
W2 O19 W5 O5' 41.5(18) 2 .
W2 O19 W5 O5 6.2(15) 2 .
Si1 O5' W5 O18 178.7(14) . .
W6 O5' W5 O18 -44(2) 2 .
W4 O5' W5 O18 51(2) . .
Si1 O5' W5 O3 40.5(16) . .
W6 O5' W5 O3 177.4(8) 2 .
W4 O5' W5 O3 -87.3(8) . .
Si1 O5' W5 O7 -133.4(19) . 2
W6 O5' W5 O7 3.5(8) 2 2
W4 O5' W5 O7 98.8(10) . 2
Si1 O5' W5 O17 124.3(19) . .
W6 O5' W5 O17 -98.9(11) 2 .
W4 O5' W5 O17 -3.6(8) . .
Si1 O5' W5 O19 -48.4(16) . .
W6 O5' W5 O19 88.5(9) 2 .
W4 O5' W5 O19 -176.2(8) . .
Si1 O5' W5 O5 -1.3(12) . .
W6 O5' W5 O5 135.6(15) 2 .
W4 O5' W5 O5 -129.1(15) . .
Si1 O5 W5 O18 -178.7(15) . .
O4 O5 W5 O18 -108(3) . .
W1 O5 W5 O18 -44(3) . .
W2 O5 W5 O18 51(3) 2 .
Si1 O5 W5 O3 -131.1(18) . .
O4 O5 W5 O3 -60(2) . .
W1 O5 W5 O3 3.9(7) . .
W2 O5 W5 O3 98.8(10) 2 .
Si1 O5 W5 O7 42.6(16) . 2
O4 O5 W5 O7 113(2) . 2
W1 O5 W5 O7 177.6(8) . 2
W2 O5 W5 O7 -87.4(9) 2 2
Si1 O5 W5 O17 -45.0(16) . .
O4 O5 W5 O17 26(2) . .
W1 O5 W5 O17 90.0(9) . .
W2 O5 W5 O17 -175.1(9) 2 .
Si1 O5 W5 O19 126.8(18) . .
O4 O5 W5 O19 -162(2) . .
W1 O5 W5 O19 -98.2(10) . .
W2 O5 W5 O19 -3.3(8) 2 .
Si1 O5 W5 O5' 1.3(12) . .
O4 O5 W5 O5' 72(2) . .
W1 O5 W5 O5' 136.3(15) . .
W2 O5 W5 O5' -128.8(15) 2 .
W5 O7 W6 O6 155.8(16) 2 .
W5 O7 W6 O2 -21(3) 2 .
W5 O7 W6 O16 57.2(17) 2 2
W5 O7 W6 O8 -103.8(17) 2 .
W5 O7 W6 O5' -6.4(15) 2 2
W5 O7 W6 O4 -38.7(18) 2 .
W1 O2 W6 O6 157.2(16) . .
W1 O2 W6 O7 -26(3) . .
W1 O2 W6 O16 -104.2(16) . 2
W1 O2 W6 O8 57.3(16) . .
W1 O2 W6 O5' -39.1(17) . 2
W1 O2 W6 O4 -6.3(14) . .
W3 O8 W6 O6 -158.2(14) . .
W3 O8 W6 O7 100.9(16) . .
W3 O8 W6 O2 -58.6(15) . .
W3 O8 W6 O16 17(3) . 2
W3 O8 W6 O5' 38.3(16) . 2
W3 O8 W6 O4 3.5(13) . .
Si1 O4 W6 O6 -177.1(15) . .
O5 O4 W6 O6 -108(3) . .
W1 O4 W6 O6 -43(2) . .
W3 O4 W6 O6 51(2) . .
Si1 O4 W6 O7 42.5(16) . .
O5 O4 W6 O7 112(2) . .
W1 O4 W6 O7 176.4(8) . .
W3 O4 W6 O7 -89.1(8) . .
Si1 O4 W6 O2 -130.6(17) . .
O5 O4 W6 O2 -61(2) . .
W1 O4 W6 O2 3.3(7) . .
W3 O4 W6 O2 97.8(10) . .
Si1 O4 W6 O16 -45.8(16) . 2
O5 O4 W6 O16 24(2) . 2
W1 O4 W6 O16 88.1(8) . 2
W3 O4 W6 O16 -177.4(8) . 2
Si1 O4 W6 O8 129.7(17) . .
O5 O4 W6 O8 -161(2) . .
W1 O4 W6 O8 -96.4(9) . .
W3 O4 W6 O8 -1.9(7) . .
Si1 O4 W6 O5' 1.3(12) . 2
O5 O4 W6 O5' 71(2) . 2
W1 O4 W6 O5' 135.2(14) . 2
W3 O4 W6 O5' -130.3(15) . 2
